data_7000461
loop_
_publ_author_name
'Li, Qiang'
'Wang, Longsheng'
'Yin, Panchao'
'Wei, Yongge'
'Hao, Jian'
'Zhu, Yulin'
'Zhu, Li'
'Yuan, Gu'

_publ_section_title
;
 Convenient syntheses and structural characterizations of
 mono-substituted alkylimido hexamolybdates: [Mo6O18(NR)]2&#x2212; (R =
 Me, Et, n-Pr, i-Pr, n-Bu, t-Bu, Cy, Hex, Ode)
;
_journal_coden_ASTM DTARAF
_journal_issue 7
_journal_name_full 'Dalton Transactions'
_journal_page_first 1172
_journal_page_last 1179
_journal_paper_doi 10.1039/b813924e
_journal_year 2009
_chemical_formula_sum 'C36 H81 Mo6 N3 O18'
_chemical_formula_weight 1419.68
_space_group_IT_number 61
_symmetry_cell_setting orthorhombic
_symmetry_space_group_name_Hall '-P 2ac 2ab'
_symmetry_space_group_name_H-M 'P b c a'
_atom_sites_solution_hydrogens geom
_atom_sites_solution_primary direct
_atom_sites_solution_secondary difmap
_audit_creation_method SHELXL-97
_cell_angle_alpha 90.00
_cell_angle_beta 90.00
_cell_angle_gamma 90.00
_cell_formula_units_Z 8
_cell_length_a 16.8504(8)
_cell_length_b 20.0036(10)
_cell_length_c 31.6503(15)
_cell_measurement_reflns_used 8234
_cell_measurement_temperature 296(2)
_cell_measurement_theta_max 28.64
_cell_measurement_theta_min 2.14
_cell_volume 10668.3(9)
_computing_cell_refinement 'Bruker SMART'
_computing_data_collection 'Bruker SMART'
_computing_data_reduction 'Bruker SAINT'
_computing_molecular_graphics 'Bruker SHELXTL'
_computing_publication_material 'Bruker SHELXTL'
_computing_structure_refinement 'SHELXL-97 (Sheldrick, 1997)'
_computing_structure_solution 'SHELXS-97 (Sheldrick, 1990)'
_diffrn_ambient_temperature 296(2)
_diffrn_measured_fraction_theta_full 0.999
_diffrn_measured_fraction_theta_max 0.999
_diffrn_measurement_device_type 'CCD area detector'
_diffrn_measurement_method 'phi and omega scans'
_diffrn_radiation_monochromator graphite
_diffrn_radiation_source 'fine-focus sealed tube'
_diffrn_radiation_type MoK\a
_diffrn_radiation_wavelength 0.71073
_diffrn_reflns_av_R_equivalents 0.0327
_diffrn_reflns_av_sigmaI/netI 0.0247
_diffrn_reflns_limit_h_max 19
_diffrn_reflns_limit_h_min -20
_diffrn_reflns_limit_k_max 9
_diffrn_reflns_limit_k_min -23
_diffrn_reflns_limit_l_max 37
_diffrn_reflns_limit_l_min -37
_diffrn_reflns_number 48987
_diffrn_reflns_theta_full 25.00
_diffrn_reflns_theta_max 25.00
_diffrn_reflns_theta_min 2.04
_exptl_absorpt_coefficient_mu 1.433
_exptl_absorpt_correction_T_max 0.7626
_exptl_absorpt_correction_T_min 0.6731
_exptl_absorpt_correction_type multi-scan
_exptl_crystal_colour orange
_exptl_crystal_density_diffrn 1.768
_exptl_crystal_density_method 'not measured'
_exptl_crystal_description block
_exptl_crystal_F_000 5712
_exptl_crystal_size_max 0.30
_exptl_crystal_size_mid 0.20
_exptl_crystal_size_min 0.20
_refine_diff_density_max 1.099
_refine_diff_density_min -0.766
_refine_diff_density_rms 0.105
_refine_ls_extinction_method none
_refine_ls_goodness_of_fit_ref 1.127
_refine_ls_hydrogen_treatment constr
_refine_ls_matrix_type full
_refine_ls_number_parameters 590
_refine_ls_number_reflns 9378
_refine_ls_number_restraints 153
_refine_ls_restrained_S_all 1.140
_refine_ls_R_factor_all 0.0736
_refine_ls_R_factor_gt 0.0509
_refine_ls_shift/su_max 0.003
_refine_ls_shift/su_mean 0.000
_refine_ls_structure_factor_coef Fsqd
_refine_ls_weighting_details 'calc w=1/[\s^2^(Fo^2^)+(0.0449P)^2^+46.6940P] where P=(Fo^2^+2Fc^2^)/3'
_refine_ls_weighting_scheme calc
_refine_ls_wR_factor_gt 0.1175
_refine_ls_wR_factor_ref 0.1351
_reflns_number_gt 7120
_reflns_number_total 9378
_reflns_threshold_expression >2sigma(I)
_cod_data_source_file B813924e.txt
_cod_data_source_block compound-5
_cod_original_sg_symbol_H-M Pbca
_cod_database_code 7000461

loop_
_symmetry_equiv_pos_as_xyz
'x, y, z'
'-x+1/2, -y, z+1/2'
'-x, y+1/2, -z+1/2'
'x+1/2, -y+1/2, -z'
'-x, -y, -z'
'x-1/2, y, -z-1/2'
'x, -y-1/2, z-1/2'
'-x-1/2, y-1/2, z'

loop_
_atom_site_label
_atom_site_type_symbol
_atom_site_fract_x
_atom_site_fract_y
_atom_site_fract_z
_atom_site_U_iso_or_equiv
_atom_site_adp_type
_atom_site_occupancy
_atom_site_symmetry_multiplicity
_atom_site_calc_flag
_atom_site_refinement_flags
_atom_site_disorder_assembly
_atom_site_disorder_group
Mo1 Mo 0.51581(4) 0.18930(3) 0.17127(2) 0.0608(2) Uani 1 1 d . A .
Mo2 Mo 0.36474(4) 0.09495(3) 0.19277(2) 0.05133(17) Uani 1 1 d . . .
Mo3 Mo 0.26662(4) 0.16773(3) 0.11565(2) 0.05366(18) Uani 1 1 d . . .
Mo4 Mo 0.42077(4) 0.26305(3) 0.09546(2) 0.05849(19) Uani 1 1 d . . .
Mo5 Mo 0.34624(4) 0.25843(3) 0.19136(2) 0.05156(17) Uani 1 1 d . . .
Mo6 Mo 0.44000(4) 0.09849(3) 0.09690(2) 0.05901(19) Uani 1 1 d . . .
O1 O 0.3942(2) 0.1792(2) 0.14431(13) 0.0432(10) Uani 1 1 d . . .
O2 O 0.3430(4) 0.0350(3) 0.22860(17) 0.0750(16) Uani 1 1 d . . .
O3 O 0.1740(3) 0.1600(3) 0.0963(2) 0.0803(17) Uani 1 1 d . . .
O4 O 0.4391(4) 0.3221(3) 0.0590(2) 0.091(2) Uani 1 1 d . . .
O5 O 0.3124(4) 0.3165(3) 0.22527(19) 0.0767(16) Uani 1 1 d . . .
O6 O 0.4716(4) 0.0400(3) 0.06242(19) 0.0821(17) Uani 1 1 d . . .
O7 O 0.5164(3) 0.2557(3) 0.12576(18) 0.0654(14) Uani 1 1 d . . .
O8 O 0.4565(3) 0.2541(2) 0.20416(16) 0.0600(13) Uani 1 1 d . . .
O9 O 0.5327(3) 0.1217(3) 0.12722(18) 0.0672(14) Uani 1 1 d . . .
O10 O 0.4715(3) 0.1195(2) 0.20645(16) 0.0609(13) Uani 1 1 d . . .
O11 O 0.3333(3) 0.1765(2) 0.22166(15) 0.0575(12) Uani 1 1 d . . .
O12 O 0.2687(3) 0.1028(2) 0.16122(15) 0.0539(12) Uani 1 1 d . . .
O13 O 0.4079(3) 0.0466(2) 0.14560(15) 0.0561(12) Uani 1 1 d . . .
O14 O 0.3266(3) 0.1048(2) 0.08430(16) 0.0618(13) Uani 1 1 d . . .
O15 O 0.4503(3) 0.1812(3) 0.06597(16) 0.0672(14) Uani 1 1 d . . .
O16 O 0.3764(3) 0.3113(2) 0.14198(16) 0.0581(12) Uani 1 1 d . . .
O17 O 0.3120(3) 0.2366(3) 0.08200(16) 0.0658(14) Uani 1 1 d . . .
O18 O 0.2538(3) 0.2337(2) 0.15957(16) 0.0582(12) Uani 1 1 d . . .
N1 N 0.6098(4) 0.1971(4) 0.1919(3) 0.082(2) Uani 1 1 d . . .
N2 N 0.4274(4) 0.5113(3) 0.1995(2) 0.0649(17) Uani 1 1 d . . .
N3 N 0.6134(4) 0.1664(4) -0.0301(2) 0.081(2) Uani 1 1 d . . .
C5 C 0.4241(5) 0.5875(4) 0.2065(3) 0.073(2) Uani 1 1 d D . .
H5A H 0.3730 0.6030 0.1963 0.088 Uiso 1 1 calc R . .
H5B H 0.4252 0.5954 0.2367 0.088 Uiso 1 1 calc R . .
C6 C 0.4855(6) 0.6298(4) 0.1872(3) 0.086(3) Uani 1 1 d D . .
H6A H 0.4885 0.6208 0.1571 0.103 Uiso 1 1 calc R . .
H6B H 0.5367 0.6196 0.1996 0.103 Uiso 1 1 calc R . .
C7 C 0.4655(6) 0.7046(4) 0.1945(3) 0.095(3) Uani 1 1 d D . .
H7A H 0.4175 0.7156 0.1790 0.114 Uiso 1 1 calc R . .
H7B H 0.4552 0.7118 0.2243 0.114 Uiso 1 1 calc R . .
C8 C 0.5291(8) 0.7489(5) 0.1809(4) 0.124(4) Uani 1 1 d D . .
H8A H 0.5141 0.7944 0.1862 0.186 Uiso 1 1 calc R . .
H8B H 0.5386 0.7428 0.1513 0.186 Uiso 1 1 calc R . .
H8C H 0.5766 0.7386 0.1964 0.186 Uiso 1 1 calc R . .
C9 C 0.3877(5) 0.4937(4) 0.1575(3) 0.073(2) Uani 1 1 d . . .
H9A H 0.3809 0.4456 0.1566 0.088 Uiso 1 1 calc R . .
H9B H 0.3350 0.5133 0.1576 0.088 Uiso 1 1 calc R . .
C10 C 0.4281(6) 0.5146(6) 0.1172(3) 0.096(3) Uani 1 1 d . . .
H10A H 0.4813 0.4962 0.1163 0.116 Uiso 1 1 calc R . .
H10B H 0.4323 0.5630 0.1163 0.116 Uiso 1 1 calc R . .
C11 C 0.3809(7) 0.4900(6) 0.0791(3) 0.109(4) Uani 1 1 d . . .
H11A H 0.3753 0.4419 0.0810 0.131 Uiso 1 1 calc R . .
H11B H 0.3282 0.5094 0.0800 0.131 Uiso 1 1 calc R . .
C12 C 0.4173(10) 0.5066(8) 0.0391(4) 0.164(6) Uani 1 1 d . . .
H12A H 0.3852 0.4896 0.0165 0.246 Uiso 1 1 calc R . .
H12B H 0.4692 0.4870 0.0377 0.246 Uiso 1 1 calc R . .
H12C H 0.4216 0.5543 0.0366 0.246 Uiso 1 1 calc R . .
C13 C 0.5120(5) 0.4852(4) 0.2007(3) 0.074(2) Uani 1 1 d DU . .
H13A H 0.5421 0.5071 0.1786 0.089 Uiso 1 1 calc R . .
H13B H 0.5356 0.4979 0.2275 0.089 Uiso 1 1 calc R . .
C14 C 0.5204(6) 0.4105(4) 0.1955(4) 0.120(4) Uani 1 1 d DU . .
H14A H 0.4888 0.3959 0.1715 0.144 Uiso 1 1 calc R . .
H14B H 0.5005 0.3882 0.2205 0.144 Uiso 1 1 calc R . .
C15 C 0.6099(6) 0.3903(6) 0.1881(6) 0.189(8) Uani 1 1 d DU . .
H15A H 0.6147 0.3516 0.1698 0.227 Uiso 1 1 calc R . .
H15B H 0.6407 0.4270 0.1766 0.227 Uiso 1 1 calc R . .
C16 C 0.6327(11) 0.3751(11) 0.2310(6) 0.267(11) Uani 1 1 d DU . .
H16A H 0.6879 0.3633 0.2317 0.400 Uiso 1 1 calc R . .
H16B H 0.6015 0.3383 0.2412 0.400 Uiso 1 1 calc R . .
H16C H 0.6238 0.4135 0.2485 0.400 Uiso 1 1 calc R . .
C17 C 0.3768(5) 0.4794(4) 0.2329(3) 0.076(2) Uani 1 1 d . . .
H17A H 0.3683 0.4330 0.2252 0.091 Uiso 1 1 calc R . .
H17B H 0.3254 0.5012 0.2328 0.091 Uiso 1 1 calc R . .
C18 C 0.4088(6) 0.4812(5) 0.2775(3) 0.091(3) Uani 1 1 d . . .
H18A H 0.4620 0.4626 0.2780 0.109 Uiso 1 1 calc R . .
H18B H 0.4117 0.5271 0.2872 0.109 Uiso 1 1 calc R . .
C19 C 0.3567(7) 0.4421(6) 0.3062(3) 0.108(4) Uani 1 1 d . . .
H19A H 0.3537 0.3964 0.2961 0.129 Uiso 1 1 calc R . .
H19B H 0.3036 0.4607 0.3053 0.129 Uiso 1 1 calc R . .
C20 C 0.3848(8) 0.4416(7) 0.3512(4) 0.135(5) Uani 1 1 d . . .
H20A H 0.3486 0.4161 0.3682 0.203 Uiso 1 1 calc R . .
H20B H 0.3872 0.4866 0.3616 0.203 Uiso 1 1 calc R . .
H20C H 0.4366 0.4218 0.3526 0.203 Uiso 1 1 calc R . .
C21 C 0.5277(6) 0.1875(6) -0.0302(3) 0.092(3) Uani 1 1 d . . .
H21A H 0.4983 0.1559 -0.0474 0.111 Uiso 1 1 calc R . .
H21B H 0.5077 0.1838 -0.0015 0.111 Uiso 1 1 calc R . .
C22 C 0.5097(6) 0.2560(7) -0.0457(4) 0.107(4) Uani 1 1 d . . .
H22A H 0.5307 0.2616 -0.0740 0.129 Uiso 1 1 calc R . .
H22B H 0.5346 0.2888 -0.0275 0.129 Uiso 1 1 calc R . .
C23 C 0.4207(7) 0.2663(9) -0.0460(4) 0.134(5) Uani 1 1 d . . .
H23A H 0.3971 0.2380 -0.0675 0.160 Uiso 1 1 calc R . .
H23B H 0.3990 0.2532 -0.0188 0.160 Uiso 1 1 calc R . .
C24 C 0.4001(9) 0.3363(10) -0.0545(5) 0.182(8) Uani 1 1 d . . .
H24A H 0.3434 0.3412 -0.0545 0.273 Uiso 1 1 calc R . .
H24B H 0.4207 0.3492 -0.0816 0.273 Uiso 1 1 calc R . .
H24C H 0.4226 0.3644 -0.0330 0.273 Uiso 1 1 calc R . .
C25 C 0.6647(5) 0.2175(5) -0.0086(3) 0.082(3) Uani 1 1 d DU . .
H25A H 0.7196 0.2031 -0.0106 0.099 Uiso 1 1 calc R . .
H25B H 0.6602 0.2593 -0.0239 0.099 Uiso 1 1 calc R . .
C26 C 0.6460(6) 0.2305(6) 0.0370(3) 0.115(4) Uani 1 1 d DU . .
H26A H 0.6575 0.1907 0.0533 0.138 Uiso 1 1 calc R . .
H26B H 0.5897 0.2398 0.0398 0.138 Uiso 1 1 calc R . .
C27 C 0.6928(8) 0.2888(8) 0.0550(5) 0.160(6) Uani 1 1 d DU . .
H27A H 0.6967 0.2840 0.0854 0.192 Uiso 1 1 calc R . .
H27B H 0.7461 0.2882 0.0435 0.192 Uiso 1 1 calc R . .
C28 C 0.6561(12) 0.3507(8) 0.0452(8) 0.253(12) Uani 1 1 d DU . .
H28A H 0.6890 0.3867 0.0550 0.379 Uiso 1 1 calc R . .
H28B H 0.6053 0.3530 0.0588 0.379 Uiso 1 1 calc R . .
H28C H 0.6494 0.3543 0.0152 0.379 Uiso 1 1 calc R . .
C29 C 0.6448(6) 0.1622(5) -0.0750(3) 0.091(3) Uani 1 1 d . . .
H29A H 0.6469 0.2070 -0.0868 0.109 Uiso 1 1 calc R . .
H29B H 0.6986 0.1450 -0.0743 0.109 Uiso 1 1 calc R . .
C30 C 0.5957(8) 0.1186(6) -0.1039(3) 0.114(4) Uani 1 1 d . . .
H30A H 0.5415 0.1348 -0.1043 0.137 Uiso 1 1 calc R . .
H30B H 0.5952 0.0733 -0.0930 0.137 Uiso 1 1 calc R . .
C31 C 0.6307(7) 0.1184(6) -0.1515(4) 0.106(4) Uani 1 1 d . . .
H31A H 0.5960 0.0936 -0.1703 0.127 Uiso 1 1 calc R . .
H31B H 0.6359 0.1637 -0.1621 0.127 Uiso 1 1 calc R . .
C32 C 0.7031(7) 0.0884(5) -0.1488(4) 0.103(3) Uani 1 1 d . . .
H32A H 0.7273 0.0875 -0.1762 0.154 Uiso 1 1 calc R . .
H32B H 0.6967 0.0435 -0.1387 0.154 Uiso 1 1 calc R . .
H32C H 0.7362 0.1130 -0.1296 0.154 Uiso 1 1 calc R . .
C33 C 0.6180(6) 0.0984(5) -0.0074(3) 0.099(3) Uani 1 1 d DU . .
H33A H 0.5986 0.1045 0.0212 0.119 Uiso 1 1 calc R . .
H33B H 0.5817 0.0681 -0.0215 0.119 Uiso 1 1 calc R . .
C34 C 0.6968(8) 0.0652(7) -0.0049(5) 0.145(5) Uani 1 1 d DU . .
H34A H 0.7372 0.0987 0.0004 0.175 Uiso 1 1 calc R . .
H34B H 0.7085 0.0443 -0.0318 0.175 Uiso 1 1 calc R . .
C35 C 0.7003(10) 0.0116(8) 0.0303(6) 0.192(7) Uani 1 1 d DU . .
H35A H 0.7549 -0.0031 0.0330 0.231 Uiso 1 1 calc R . .
H35B H 0.6856 0.0327 0.0568 0.231 Uiso 1 1 calc R . .
C36 C 0.6533(11) -0.0442(8) 0.0251(6) 0.189(7) Uani 1 1 d DU . .
H36A H 0.6580 -0.0724 0.0495 0.283 Uiso 1 1 calc R . .
H36B H 0.6701 -0.0682 0.0004 0.283 Uiso 1 1 calc R . .
H36C H 0.5990 -0.0307 0.0218 0.283 Uiso 1 1 calc R . .
C1A C 0.6890(6) 0.2019(6) 0.2084(5) 0.118(4) Uani 0.50 1 d PDU A 1
H1A1 H 0.6880 0.1977 0.2389 0.141 Uiso 0.50 1 calc PR A 1
H1A2 H 0.7116 0.2451 0.2013 0.141 Uiso 0.50 1 calc PR A 1
C2A C 0.7395(11) 0.1462(13) 0.1894(6) 0.116(7) Uani 0.50 1 d PDU A 1
H2A1 H 0.7939 0.1577 0.1963 0.140 Uiso 0.50 1 calc PR A 1
H2A2 H 0.7271 0.1066 0.2058 0.140 Uiso 0.50 1 calc PR A 1
C3A C 0.7414(12) 0.1243(14) 0.1458(6) 0.113(7) Uani 0.50 1 d PDU A 1
H3A1 H 0.7545 0.1624 0.1282 0.136 Uiso 0.50 1 calc PR A 1
H3A2 H 0.6886 0.1096 0.1379 0.136 Uiso 0.50 1 calc PR A 1
C4A C 0.7993(17) 0.0686(14) 0.1361(9) 0.140(6) Uani 0.50 1 d PDU A 1
H4A1 H 0.7977 0.0586 0.1064 0.211 Uiso 0.50 1 calc PR A 1
H4A2 H 0.7849 0.0294 0.1519 0.211 Uiso 0.50 1 calc PR A 1
H4A3 H 0.8519 0.0823 0.1439 0.211 Uiso 0.50 1 calc PR A 1
C1B C 0.6890(6) 0.2019(6) 0.2084(5) 0.118(4) Uani 0.50 1 d PDU A 2
H1B1 H 0.7025 0.1597 0.2217 0.141 Uiso 0.50 1 calc PR A 2
H1B2 H 0.6898 0.2361 0.2302 0.141 Uiso 0.50 1 calc PR A 2
C2B C 0.7492(14) 0.2175(13) 0.1776(8) 0.132(7) Uani 0.50 1 d PDU A 2
H2B1 H 0.7988 0.2254 0.1923 0.159 Uiso 0.50 1 calc PR A 2
H2B2 H 0.7346 0.2588 0.1636 0.159 Uiso 0.50 1 calc PR A 2
C3B C 0.7625(19) 0.1655(15) 0.1451(8) 0.152(10) Uani 0.50 1 d PDU A 2
H3B1 H 0.8076 0.1772 0.1275 0.183 Uiso 0.50 1 calc PR A 2
H3B2 H 0.7160 0.1611 0.1272 0.183 Uiso 0.50 1 calc PR A 2
C4B C 0.7784(19) 0.1007(14) 0.1685(9) 0.140(6) Uani 0.50 1 d PDU A 2
H4B1 H 0.7846 0.0650 0.1485 0.211 Uiso 0.50 1 calc PR A 2
H4B2 H 0.7346 0.0910 0.1869 0.211 Uiso 0.50 1 calc PR A 2
H4B3 H 0.8260 0.1050 0.1849 0.211 Uiso 0.50 1 calc PR A 2

loop_
_atom_site_aniso_label
_atom_site_aniso_U_11
_atom_site_aniso_U_22
_atom_site_aniso_U_33
_atom_site_aniso_U_23
_atom_site_aniso_U_13
_atom_site_aniso_U_12
Mo1 0.0362(3) 0.0611(4) 0.0851(5) -0.0011(4) -0.0086(3) -0.0026(3)
Mo2 0.0527(4) 0.0434(3) 0.0578(4) 0.0103(3) -0.0003(3) -0.0012(3)
Mo3 0.0428(3) 0.0530(4) 0.0652(4) 0.0034(3) -0.0108(3) -0.0025(3)
Mo4 0.0650(4) 0.0484(4) 0.0621(4) 0.0106(3) 0.0109(3) -0.0067(3)
Mo5 0.0513(4) 0.0435(3) 0.0599(4) -0.0052(3) 0.0046(3) 0.0007(3)
Mo6 0.0613(4) 0.0493(4) 0.0664(4) -0.0081(3) 0.0149(3) 0.0011(3)
O1 0.037(2) 0.040(2) 0.052(2) 0.002(2) 0.0041(19) -0.0019(18)
O2 0.096(4) 0.057(3) 0.072(3) 0.022(3) 0.005(3) -0.005(3)
O3 0.055(3) 0.080(4) 0.106(4) 0.001(3) -0.030(3) -0.009(3)
O4 0.119(5) 0.067(4) 0.087(4) 0.024(3) 0.020(4) -0.014(4)
O5 0.083(4) 0.056(3) 0.092(4) -0.019(3) 0.017(3) 0.006(3)
O6 0.090(4) 0.067(4) 0.089(4) -0.021(3) 0.026(3) 0.003(3)
O7 0.047(3) 0.061(3) 0.089(4) 0.000(3) 0.010(3) -0.016(2)
O8 0.054(3) 0.055(3) 0.071(3) -0.006(3) -0.011(2) -0.007(2)
O9 0.041(3) 0.063(3) 0.098(4) -0.010(3) 0.007(3) 0.005(2)
O10 0.054(3) 0.057(3) 0.072(3) 0.007(3) -0.016(2) 0.003(2)
O11 0.065(3) 0.053(3) 0.055(3) 0.005(2) 0.006(2) -0.002(2)
O12 0.041(3) 0.048(3) 0.073(3) 0.004(2) -0.002(2) -0.011(2)
O13 0.055(3) 0.041(2) 0.072(3) -0.004(2) 0.001(2) 0.003(2)
O14 0.063(3) 0.060(3) 0.063(3) -0.009(3) -0.005(2) -0.008(3)
O15 0.079(4) 0.066(3) 0.057(3) -0.001(3) 0.019(3) -0.008(3)
O16 0.058(3) 0.043(3) 0.074(3) 0.006(2) 0.001(3) 0.001(2)
O17 0.066(3) 0.064(3) 0.067(3) 0.018(3) -0.017(3) -0.005(3)
O18 0.044(3) 0.051(3) 0.079(3) -0.003(3) 0.000(2) 0.006(2)
N1 0.042(4) 0.075(5) 0.129(6) -0.006(4) -0.021(4) 0.003(3)
N2 0.067(4) 0.049(4) 0.079(4) -0.010(3) -0.021(3) 0.001(3)
N3 0.073(5) 0.106(6) 0.063(4) 0.001(4) 0.017(4) -0.027(4)
C5 0.079(6) 0.062(5) 0.078(6) -0.007(4) -0.009(5) -0.006(4)
C6 0.100(7) 0.077(6) 0.081(6) -0.017(5) 0.001(5) -0.004(6)
C7 0.116(8) 0.053(5) 0.115(8) -0.001(5) -0.045(7) -0.001(5)
C8 0.167(12) 0.073(7) 0.131(10) 0.017(7) -0.019(9) -0.013(8)
C9 0.071(5) 0.062(5) 0.087(6) -0.017(5) -0.018(5) 0.009(4)
C10 0.097(7) 0.103(8) 0.090(7) -0.028(6) -0.023(6) 0.009(6)
C11 0.137(10) 0.110(8) 0.081(7) -0.029(6) -0.030(7) 0.023(7)
C12 0.216(17) 0.202(16) 0.074(8) -0.024(9) -0.011(9) -0.024(14)
C13 0.059(5) 0.062(5) 0.101(6) -0.003(5) -0.018(4) -0.009(4)
C14 0.090(7) 0.064(5) 0.205(12) -0.010(7) -0.033(7) 0.007(5)
C15 0.093(7) 0.084(8) 0.39(2) -0.043(11) -0.127(11) 0.033(6)
C16 0.184(19) 0.21(2) 0.41(3) -0.02(2) -0.13(2) 0.054(16)
C17 0.072(6) 0.059(5) 0.095(6) -0.005(5) -0.015(5) -0.015(4)
C18 0.086(7) 0.096(7) 0.091(7) 0.010(6) -0.019(5) -0.018(6)
C19 0.108(9) 0.109(9) 0.105(8) 0.000(7) 0.006(7) -0.031(7)
C20 0.160(13) 0.155(12) 0.091(9) 0.013(8) 0.008(8) -0.007(10)
C21 0.069(6) 0.140(10) 0.068(6) 0.008(6) 0.010(5) -0.030(6)
C22 0.074(7) 0.147(11) 0.101(8) -0.002(8) 0.003(6) -0.013(7)
C23 0.090(9) 0.200(16) 0.111(10) 0.011(10) -0.022(7) 0.009(10)
C24 0.119(12) 0.28(2) 0.149(14) -0.002(15) -0.030(10) 0.035(14)
C25 0.057(5) 0.111(7) 0.079(5) -0.006(5) 0.010(4) -0.016(5)
C26 0.087(7) 0.167(10) 0.091(6) -0.030(7) 0.001(6) -0.006(7)
C27 0.110(10) 0.209(14) 0.161(12) -0.099(11) -0.010(9) 0.001(9)
C28 0.20(2) 0.158(11) 0.40(3) -0.013(19) 0.05(2) -0.042(13)
C29 0.100(7) 0.089(7) 0.083(6) -0.018(5) 0.035(5) -0.037(6)
C30 0.129(10) 0.120(9) 0.093(8) -0.007(7) 0.034(7) -0.032(8)
C31 0.091(8) 0.084(7) 0.143(10) -0.014(7) 0.003(7) -0.007(6)
C32 0.106(9) 0.093(7) 0.109(8) -0.006(6) 0.009(7) -0.030(7)
C33 0.101(7) 0.110(8) 0.086(7) 0.006(6) 0.020(6) -0.029(6)
C34 0.131(9) 0.139(10) 0.167(12) 0.011(8) 0.028(10) 0.014(8)
C35 0.171(15) 0.139(13) 0.267(19) 0.057(12) -0.012(14) 0.004(10)
C36 0.21(2) 0.164(14) 0.192(16) 0.033(13) -0.010(14) -0.011(12)
C1A 0.049(5) 0.124(9) 0.179(11) -0.004(8) -0.030(6) -0.010(5)
C2A 0.036(9) 0.21(2) 0.101(11) 0.008(12) -0.009(9) 0.023(11)
C3A 0.052(11) 0.19(2) 0.096(11) 0.030(13) -0.011(10) -0.004(12)
C4A 0.131(16) 0.175(16) 0.115(15) 0.005(12) 0.003(13) 0.009(12)
C1B 0.049(5) 0.124(9) 0.179(11) -0.004(8) -0.030(6) -0.010(5)
C2B 0.089(14) 0.162(16) 0.146(18) 0.038(14) -0.029(11) -0.005(15)
C3B 0.12(2) 0.19(2) 0.15(2) 0.025(13) -0.004(16) -0.02(2)
C4B 0.131(16) 0.175(16) 0.115(15) 0.005(12) 0.003(13) 0.009(12)

loop_
_atom_type_symbol
_atom_type_description
_atom_type_scat_dispersion_real
_atom_type_scat_dispersion_imag
_atom_type_scat_source
C C 0.0033 0.0016 'International Tables Vol C Tables 4.2.6.8 and 6.1.1.4'
H H 0.0000 0.0000 'International Tables Vol C Tables 4.2.6.8 and 6.1.1.4'
N N 0.0061 0.0033 'International Tables Vol C Tables 4.2.6.8 and 6.1.1.4'
O O 0.0106 0.0060 'International Tables Vol C Tables 4.2.6.8 and 6.1.1.4'
Mo Mo -1.6832 0.6857 'International Tables Vol C Tables 4.2.6.8 and 6.1.1.4'

loop_
_geom_angle_atom_site_label_1
_geom_angle_atom_site_label_2
_geom_angle_atom_site_label_3
_geom_angle
_geom_angle_site_symmetry_1
_geom_angle_site_symmetry_3
_geom_angle_publ_flag
N1 Mo1 O10 101.7(3) . . ?
N1 Mo1 O8 102.2(3) . . ?
O10 Mo1 O8 88.6(2) . . ?
N1 Mo1 O7 102.3(3) . . ?
O10 Mo1 O7 156.1(2) . . ?
O8 Mo1 O7 86.8(2) . . ?
N1 Mo1 O9 101.4(3) . . ?
O10 Mo1 O9 88.2(2) . . ?
O8 Mo1 O9 156.4(2) . . ?
O7 Mo1 O9 86.8(2) . . ?
N1 Mo1 O1 179.8(3) . . ?
O10 Mo1 O1 78.46(17) . . ?
O8 Mo1 O1 78.02(17) . . ?
O7 Mo1 O1 77.59(17) . . ?
O9 Mo1 O1 78.38(18) . . ?
O2 Mo2 O12 103.1(2) . . ?
O2 Mo2 O10 103.5(3) . . ?
O12 Mo2 O10 153.4(2) . . ?
O2 Mo2 O13 104.2(2) . . ?
O12 Mo2 O13 87.5(2) . . ?
O10 Mo2 O13 87.1(2) . . ?
O2 Mo2 O11 102.8(2) . . ?
O12 Mo2 O11 86.9(2) . . ?
O10 Mo2 O11 86.3(2) . . ?
O13 Mo2 O11 153.0(2) . . ?
O2 Mo2 O1 178.9(2) . . ?
O12 Mo2 O1 77.10(17) . . ?
O10 Mo2 O1 76.32(18) . . ?
O13 Mo2 O1 76.79(17) . . ?
O11 Mo2 O1 76.18(17) . . ?
O3 Mo3 O14 104.1(3) . . ?
O3 Mo3 O17 103.7(3) . . ?
O14 Mo3 O17 88.5(2) . . ?
O3 Mo3 O18 102.8(3) . . ?
O14 Mo3 O18 153.1(2) . . ?
O17 Mo3 O18 87.3(2) . . ?
O3 Mo3 O12 103.0(2) . . ?
O14 Mo3 O12 86.3(2) . . ?
O17 Mo3 O12 153.3(2) . . ?
O18 Mo3 O12 85.7(2) . . ?
O3 Mo3 O1 178.5(3) . . ?
O14 Mo3 O1 77.18(18) . . ?
O17 Mo3 O1 77.12(18) . . ?
O18 Mo3 O1 75.97(17) . . ?
O12 Mo3 O1 76.19(16) . . ?
O4 Mo4 O7 104.3(3) . . ?
O4 Mo4 O16 104.2(3) . . ?
O7 Mo4 O16 89.0(2) . . ?
O4 Mo4 O15 102.5(3) . . ?
O7 Mo4 O15 87.7(2) . . ?
O16 Mo4 O15 153.2(2) . . ?
O4 Mo4 O17 102.3(3) . . ?
O7 Mo4 O17 153.3(2) . . ?
O16 Mo4 O17 86.4(2) . . ?
O15 Mo4 O17 84.7(2) . . ?
O4 Mo4 O1 178.3(3) . . ?
O7 Mo4 O1 76.68(18) . . ?
O16 Mo4 O1 77.13(17) . . ?
O15 Mo4 O1 76.18(18) . . ?
O17 Mo4 O1 76.65(18) . . ?
O5 Mo5 O8 103.1(3) . . ?
O5 Mo5 O11 103.5(2) . . ?
O8 Mo5 O11 88.0(2) . . ?
O5 Mo5 O18 103.7(3) . . ?
O8 Mo5 O18 153.2(2) . . ?
O11 Mo5 O18 87.1(2) . . ?
O5 Mo5 O16 103.0(2) . . ?
O8 Mo5 O16 86.6(2) . . ?
O11 Mo5 O16 153.5(2) . . ?
O18 Mo5 O16 86.0(2) . . ?
O5 Mo5 O1 179.3(2) . . ?
O8 Mo5 O1 76.44(18) . . ?
O11 Mo5 O1 77.06(18) . . ?
O18 Mo5 O1 76.74(17) . . ?
O16 Mo5 O1 76.48(17) . . ?
O6 Mo6 O9 103.8(3) . . ?
O6 Mo6 O15 103.7(3) . . ?
O9 Mo6 O15 88.4(2) . . ?
O6 Mo6 O13 103.4(2) . . ?
O9 Mo6 O13 87.6(2) . . ?
O15 Mo6 O13 152.7(2) . . ?
O6 Mo6 O14 102.8(3) . . ?
O9 Mo6 O14 153.4(2) . . ?
O15 Mo6 O14 86.0(2) . . ?
O13 Mo6 O14 85.7(2) . . ?
O6 Mo6 O1 179.1(3) . . ?
O9 Mo6 O1 77.10(18) . . ?
O15 Mo6 O1 76.32(18) . . ?
O13 Mo6 O1 76.49(17) . . ?
O14 Mo6 O1 76.35(18) . . ?
Mo1 O1 Mo5 90.71(15) . . ?
Mo1 O1 Mo4 90.69(15) . . ?
Mo5 O1 Mo4 90.03(14) . . ?
Mo1 O1 Mo2 90.56(15) . . ?
Mo5 O1 Mo2 89.85(14) . . ?
Mo4 O1 Mo2 178.7(2) . . ?
Mo1 O1 Mo6 90.30(15) . . ?
Mo5 O1 Mo6 178.9(2) . . ?
Mo4 O1 Mo6 90.45(14) . . ?
Mo2 O1 Mo6 89.65(14) . . ?
Mo1 O1 Mo3 179.5(2) . . ?
Mo5 O1 Mo3 89.73(14) . . ?
Mo4 O1 Mo3 89.39(15) . . ?
Mo2 O1 Mo3 89.35(14) . . ?
Mo6 O1 Mo3 89.25(14) . . ?
Mo4 O7 Mo1 115.0(2) . . ?
Mo5 O8 Mo1 114.8(2) . . ?
Mo6 O9 Mo1 114.2(2) . . ?
Mo2 O10 Mo1 114.7(2) . . ?
Mo5 O11 Mo2 116.9(2) . . ?
Mo2 O12 Mo3 117.3(2) . . ?
Mo2 O13 Mo6 117.1(2) . . ?
Mo3 O14 Mo6 117.2(2) . . ?
Mo6 O15 Mo4 117.0(2) . . ?
Mo4 O16 Mo5 116.3(2) . . ?
Mo3 O17 Mo4 116.8(2) . . ?
Mo5 O18 Mo3 117.6(2) . . ?
C1A N1 Mo1 178.4(8) . . ?
C17 N2 C13 111.7(6) . . ?
C17 N2 C9 105.4(6) . . ?
C13 N2 C9 110.7(6) . . ?
C17 N2 C5 107.4(6) . . ?
C13 N2 C5 111.7(6) . . ?
C9 N2 C5 109.6(6) . . ?
C25 N3 C21 111.2(8) . . ?
C25 N3 C29 105.1(6) . . ?
C21 N3 C29 110.3(7) . . ?
C25 N3 C33 111.2(8) . . ?
C21 N3 C33 107.3(7) . . ?
C29 N3 C33 111.8(8) . . ?
C6 C5 N2 119.0(7) . . ?
C5 C6 C7 109.9(8) . . ?
C8 C7 C6 112.5(9) . . ?
C10 C9 N2 118.3(7) . . ?
C9 C10 C11 110.2(9) . . ?
C12 C11 C10 113.4(11) . . ?
C14 C13 N2 115.2(7) . . ?
C13 C14 C15 111.1(8) . . ?
C16 C15 C14 99.8(12) . . ?
N2 C17 C18 116.4(7) . . ?
C19 C18 C17 110.3(8) . . ?
C18 C19 C20 113.3(10) . . ?
C22 C21 N3 117.1(8) . . ?
C21 C22 C23 109.3(11) . . ?
C24 C23 C22 111.5(14) . . ?
C26 C25 N3 115.6(7) . . ?
C25 C26 C27 112.6(10) . . ?
C28 C27 C26 111.2(13) . . ?
C30 C29 N3 114.0(7) . . ?
C29 C30 C31 111.4(9) . . ?
C32 C31 C30 105.6(11) . . ?
C34 C33 N3 117.7(9) . . ?
C33 C34 C35 112.5(11) . . ?
C36 C35 C34 116.9(15) . . ?
N1 C1A C2A 109.0(11) . . ?
C3A C2A C1A 127.5(17) . . ?
C2A C3A C4A 115.5(18) . . ?
C2B C3B C4B 107(2) . . ?

loop_
_geom_bond_atom_site_label_1
_geom_bond_atom_site_label_2
_geom_bond_distance
_geom_bond_site_symmetry_2
_geom_bond_publ_flag
Mo1 N1 1.721(6) . ?
Mo1 O10 1.936(5) . ?
Mo1 O8 1.940(5) . ?
Mo1 O7 1.960(5) . ?
Mo1 O9 1.962(5) . ?
Mo1 O1 2.228(4) . ?
Mo2 O2 1.691(5) . ?
Mo2 O12 1.909(5) . ?
Mo2 O10 1.914(5) . ?
Mo2 O13 1.922(5) . ?
Mo2 O11 1.944(5) . ?
Mo2 O1 2.332(4) . ?
Mo3 O3 1.684(5) . ?
Mo3 O14 1.896(5) . ?
Mo3 O17 1.902(5) . ?
Mo3 O18 1.929(5) . ?
Mo3 O12 1.941(5) . ?
Mo3 O1 2.345(4) . ?
Mo4 O4 1.680(5) . ?
Mo4 O7 1.881(5) . ?
Mo4 O16 1.913(5) . ?
Mo4 O15 1.950(5) . ?
Mo4 O17 1.954(5) . ?
Mo4 O1 2.325(4) . ?
Mo5 O5 1.681(5) . ?
Mo5 O8 1.903(5) . ?
Mo5 O11 1.911(5) . ?
Mo5 O18 1.920(5) . ?
Mo5 O16 1.954(5) . ?
Mo5 O1 2.321(4) . ?
Mo6 O6 1.686(5) . ?
Mo6 O9 1.891(5) . ?
Mo6 O15 1.930(5) . ?
Mo6 O13 1.935(5) . ?
Mo6 O14 1.956(5) . ?
Mo6 O1 2.335(4) . ?
N1 C1A 1.436(11) . ?
N2 C17 1.501(10) . ?
N2 C13 1.518(10) . ?
N2 C9 1.529(10) . ?
N2 C5 1.542(9) . ?
N3 C25 1.502(11) . ?
N3 C21 1.505(12) . ?
N3 C29 1.520(10) . ?
N3 C33 1.538(12) . ?
C5 C6 1.471(10) . ?
C6 C7 1.550(10) . ?
C7 C8 1.455(12) . ?
C9 C10 1.506(13) . ?
C10 C11 1.526(12) . ?
C11 C12 1.444(16) . ?
C13 C14 1.509(10) . ?
C14 C15 1.579(11) . ?
C15 C16 1.441(13) . ?
C17 C18 1.512(12) . ?
C18 C19 1.487(13) . ?
C19 C20 1.499(14) . ?
C21 C22 1.487(15) . ?
C22 C23 1.514(15) . ?
C23 C24 1.47(2) . ?
C25 C26 1.500(10) . ?
C26 C27 1.517(12) . ?
C27 C28 1.418(12) . ?
C29 C30 1.509(14) . ?
C30 C31 1.618(15) . ?
C31 C32 1.362(14) . ?
C33 C34 1.487(12) . ?
C34 C35 1.547(13) . ?
C35 C36 1.377(14) . ?
C1A C2A 1.52(2) . ?
C2A C3A 1.45(2) . ?
C3A C4A 1.51(3) . ?
C2B C3B 1.48(3) . ?
C3B C4B 1.52(3) . ?
